data_2240857
loop_
_publ_author_name
'Fortes, A. Dominic'

_publ_section_title
;
 Crystal structures of deuterated sodium molybdate dihydrate and sodium
 tungstate dihydrate from time-of-flight neutron powder diffraction
;
_journal_coeditor_code WM5172
_journal_issue 7
_journal_name_full 'Acta Crystallographica Section E'
_journal_page_first 799
_journal_page_last 806
_journal_paper_doi 10.1107/S2056989015011354
_journal_volume 71
_journal_year 2015
_chemical_formula_iupac 'Na2 Mo O4, 2D2 O'
_chemical_formula_moiety 'Mo O4, 2(D2 O), 2(Na)'
_chemical_formula_structural 'Na2 Mo O6 D4'
_chemical_formula_sum 'D4 Mo Na2 O6'
_chemical_formula_weight 245.992
_chemical_melting_point 353
_chemical_name_common 'sodium molybdate dihydrate'
_chemical_name_systematic
;
Disodium molybdenum(VI) oxide dihydrate
;
_space_group_IT_number 61
_symmetry_cell_setting orthorhombic
_symmetry_space_group_name_Hall '-P 2ac 2ab'
_symmetry_space_group_name_H-M 'P b c a'
_audit_creation_method 'from EXP file using GSAS2CIF'
_cell_angle_alpha 90.0
_cell_angle_beta 90.0
_cell_angle_gamma 90.0
_cell_formula_units_Z 8
_cell_length_a 8.482961(14)
_cell_length_b 10.566170(17)
_cell_length_c 13.83195(3)
_cell_measurement_temperature 295
_cell_volume 1239.791(4)
_computing_cell_refinement
;
GSAS/Expgui (Larsen & Von Dreele, 2000: Toby, 2001)
;
_computing_data_collection 'HRPD control software'
_computing_data_reduction
;
Mantid (Arnold <i>et al</i>., 2014: Mantid, 2013)
;
_computing_molecular_graphics
;
DIAMOND (Putz & Brandenburg, 2006)
;
_computing_publication_material
;
publCIF (Westrip, 2010)
;
_computing_structure_refinement
;
GSAS/Expgui (Larsen & Von Dreele, 2000: Toby, 2001)
;
_computing_structure_solution n/a
_diffrn_ambient_temperature 295
_diffrn_measurement_device_type 'HRPD, High resolution neutron powder'
_diffrn_radiation_type neutron
_exptl_absorpt_coefficient_mu '0.0308 + 0.0007 * \l'
_exptl_absorpt_correction_T_max 0.7064
_exptl_absorpt_correction_T_min 0.6854
_exptl_absorpt_correction_type analytical
_exptl_absorpt_process_details
;
Data were corrected for self shielding using \s~scatt~ = 93.812 barns and
 \s~ab~(\l) = 3.657 barns at 1.798 \%A during the normalisation procedure. The
 linear absorption coefficient is wavelength dependent and is calculated as: \m
 = 0.0308 + 0.0007 * \l  [mm^-1^]
;
_exptl_crystal_density_diffrn 2.6358
_exptl_crystal_density_method 'not measured'
_pd_block_id 2015-05-09T20:15|NA2MOO4_2D2O|Fortes|HRPD
_pd_calc_method 'Rietveld Refinement'
_pd_char_colour white
_pd_instr_dist_spec/detc 965
_pd_instr_dist_src/spec 95000
_pd_instr_location
;
High Resolution Powder Diffractometer, ISIS neutron spallation source,
 Rutherford Appleton Laboratory, Oxfordshire, U.K.
;
_pd_meas_2theta_fixed 168.329
_pd_meas_number_of_points 4610
_pd_meas_scan_method tof
_pd_phase_name Na2MoO4.2D2O
_pd_prep_pressure 100
_pd_prep_temperature 323
_pd_proc_info_data_reduction
;
Both the mass and the volume of the specimen were measured in order to compute
 the packing number density (3.28 mol nm^-3^). The stoichiometry of the compound
 was used to calculate the scattering and absorption cross sections (93.812
 barns and 3.657 barns at \l = 1.798 \%A, respectively) from data tabulated by
 NIST (http://www.ncnr.nist.gov/resources/n-lengths/).
 Together, these data were used by the Mantid normalisation routine to apply
 the appropriate self-shielding correction to the data.
This Mantid routine focuses the data to a common scattering angle and
 normalises the data with respect to the incident neutron spectrum by reference
 to a V:Nb null-scattering rod.
;
_pd_proc_info_excluded_regions
;
none
;
_pd_proc_ls_background_function
;   GSAS Background function number 1 with 12 terms.
 Shifted Chebyshev function of 1st kind
1: 4.30598, 2: 1.54022, 3: -0.237828 4: -6.992080x10^-2^,
5: -0.113274, 6: -1.736560x10^-2^, 7: -1.996810x10^-2^,
8: 2.118030x10^-5^, 9: -4.698340x10^-3^, 10: -2.646770x10^-2^,
11: 2.772870x10^-2^, 12: -1.690170x10^-3^
;
_pd_proc_ls_peak_cutoff 0.0010
_pd_proc_ls_profile_function
;
TOF profile function #3 (21 terms).
Profile coefficients for exp pseudovoigt
convolution [Von Dreele, 1990 (unpublished)]
(\a) = 0.1414, (\b~0~) = 0.026250, (\b~1~) = 0.004690,
(\s~0~) = 0, (\s~1~) = 194.5, (\s~2~) = 13.5,
(\g~0~) = 0, (\g~1~) = 0, (\g~2~) = 0,
(\g~2s~) = 0, (\g~1e~) = 0, (\g~2e~) = 0,
(\e~i~) = 0, (\e~a~) = 0, (\e~A~) = 0,
(\g~11~) = 0.057, (\g~22~) = 0, (\g~33~) = 0.059,
(\g~12~) = -0.087, (\g~13~) = -0.014, (\g~23~) = -0.018.
Peak tails ignored where intensity <0.0010x peak.
Aniso. broadening axis   0.0   0.0   1.0
;
_pd_proc_ls_prof_R_factor 0.0130
_pd_proc_ls_prof_wR_expected 0.0070
_pd_proc_ls_prof_wR_factor 0.0129
_pd_proc_number_of_points 4610
_pd_spec_mounting 'vanadium tube'
_pd_spec_mount_mode transmission
_pd_spec_shape cylinder
_pd_spec_size_axial 38
_pd_spec_size_equat 11
_refine_ls_goodness_of_fit_all 1.88
_refine_ls_matrix_type full
_refine_ls_number_constraints 0
_refine_ls_number_parameters 133
_refine_ls_number_restraints 0
_refine_ls_shift/su_max 0.03
_refine_ls_shift/su_mean 0.00
_reflns_number_total 2331
_cod_data_source_file wm5172sup1.cf
_cod_data_source_block Na2MoO4.2D2O
_cod_original_cell_volume 1239.791(3)
_cod_database_code 2240857

loop_
_symmetry_equiv_pos_site_id
_symmetry_equiv_pos_as_xyz
1 +x,+y,+z
2 -x+1/2,+y+1/2,+z
3 +x,-y+1/2,+z+1/2
4 -x+1/2,-y,+z+1/2
5 -x,-y,-z
6 +x+1/2,-y+1/2,-z
7 -x,+y+1/2,-z+1/2
8 +x+1/2,+y,-z+1/2

loop_
_atom_site_aniso_label
_atom_site_aniso_U_11
_atom_site_aniso_U_22
_atom_site_aniso_U_33
_atom_site_aniso_U_12
_atom_site_aniso_U_13
_atom_site_aniso_U_23
Mo1 0.0103(6) 0.0083(5) 0.0156(6) 0.0001(4) 0.0009(5) 0.0003(5)
Na1 0.0249(13) 0.0213(11) 0.0250(15) -0.0011(10) 0.0026(10) 0.0012(9)
Na2 0.0196(12) 0.0180(12) 0.0272(14) -0.0037(9) 0.0008(9) -0.0006(10)
O1 0.0188(7) 0.0191(7) 0.0196(8) 0.0025(6) 0.0004(6) 0.0017(6)
O2 0.0161(6) 0.0086(6) 0.0252(8) -0.0008(6) -0.0019(6) 0.0017(6)
O3 0.0197(7) 0.0199(7) 0.0289(9) -0.0079(6) -0.0020(6) -0.0022(7)
O4 0.0187(6) 0.0163(6) 0.0233(8) 0.0040(6) 0.0050(6) -0.0011(6)
O5 0.0272(9) 0.0207(9) 0.0277(10) -0.0006(7) -0.0036(8) 0.0001(8)
O6 0.0264(9) 0.0257(9) 0.0231(10) -0.0018(8) -0.0031(7) 0.0060(7)
D51 0.0432(11) 0.0272(9) 0.0393(11) 0.0030(8) -0.0107(9) -0.0006(9)
D52 0.0399(9) 0.0292(8) 0.0229(8) 0.0008(8) -0.0003(8) 0.0027(8)
D61 0.0233(9) 0.0340(9) 0.0337(9) 0.0004(7) -0.0062(8) 0.0030(8)
D62 0.0338(10) 0.0248(8) 0.0384(12) -0.0056(8) -0.0024(8) 0.0028(8)

loop_
_atom_site_type_symbol
_atom_site_label
_atom_site_fract_x
_atom_site_fract_y
_atom_site_fract_z
_atom_site_U_iso_or_equiv
_atom_site_thermal_displace_type
_atom_site_occupancy
_atom_site_symmetry_multiplicity
Mo Mo1 0.51477(10) 0.80193(8) 0.52313(8) 0.01137 Uani 1.0 8
Na Na1 0.3438(3) 0.4964(2) 0.58515(17) 0.02371 Uani 1.0 8
Na Na2 0.7433(2) 0.5509(2) 0.64802(16) 0.0216 Uani 1.0 8
O O1 0.45103(15) 0.82353(12) 0.40216(9) 0.01917 Uani 1.0 8
O O2 0.55667(15) 0.64011(10) 0.54111(10) 0.01665 Uani 1.0 8
O O3 0.68676(15) 0.89087(11) 0.53936(11) 0.02282 Uani 1.0 8
O O4 0.37187(15) 0.85121(12) 0.60907(10) 0.0194 Uani 1.0 8
O O5 0.53793(19) 0.40846(16) 0.70077(14) 0.0252 Uani 1.0 8
O O6 0.2281(2) 0.64176(17) 0.70081(11) 0.02505 Uani 1.0 8
D D51 0.5576(2) 0.32908(18) 0.66668(13) 0.03656 Uani 1.0 8
D D52 0.5585(2) 0.39149(15) 0.76825(14) 0.03068 Uani 1.0 8
D D61 0.1235(2) 0.64696(14) 0.67235(12) 0.03034 Uani 1.0 8
D D62 0.27890(19) 0.71840(16) 0.67765(12) 0.03232 Uani 1.0 8

loop_
_atom_type_symbol
_atom_type_number_in_cell
_atom_type_scat_length_neutron
_atom_type_scat_source
Mo 8.0 0.6715 International_Tables_Vol_C
Na 16.0 0.3630 International_Tables_Vol_C
O 48.0 0.5803 International_Tables_Vol_C
D 32.0 0.5776 International_Tables_Vol_C

loop_
_geom_angle_atom_site_label_1
_geom_angle_atom_site_label_2
_geom_angle_atom_site_label_3
_geom_angle_site_symmetry_1
_geom_angle_site_symmetry_3
_geom_angle
_geom_angle_publ_flag
O1 Mo1 O2 1_555 1_555 108.62(8) n
O1 Mo1 O3 1_555 1_555 107.83(8) n
O1 Mo1 O4 1_555 1_555 112.69(8) n
O2 Mo1 O3 1_555 1_555 109.54(7) n
O2 Mo1 O4 1_555 1_555 109.11(8) n
O3 Mo1 O4 1_555 1_555 109.01(8) n
O2 Na1 O2 1_555 5_666 86.12(8) n
O2 Na1 O3 1_555 6_466 85.70(9) n
O2 Na1 O4 1_555 2_545 173.42(12) n
O2 Na1 O5 1_555 1_555 84.40(9) n
O2 Na1 O6 1_555 1_555 94.02(10) n
O3 Na1 O2 6_466 5_666 88.43(9) n
O3 Na1 O4 6_466 2_545 89.62(9) n
O3 Na1 O5 6_466 1_555 170.10(11) n
O3 Na1 O6 6_466 1_555 86.35(9) n
O2 Na1 O4 5_666 2_545 89.13(9) n
O2 Na1 O5 5_666 1_555 90.61(10) n
O2 Na1 O6 5_666 1_555 174.75(13) n
O4 Na1 O5 2_545 1_555 100.22(10) n
O4 Na1 O6 2_545 1_555 90.30(9) n
O5 Na1 O6 1_555 1_555 94.63(10) n
O1 Na2 O2 6_566 1_555 95.39(9) n
O1 Na2 O3 6_566 2_645 91.65(9) n
O1 Na2 O5 6_566 1_555 176.34(12) n
O1 Na2 O6 6_566 8_556 94.37(9) n
O2 Na2 O3 1_555 2_645 93.22(9) n
O2 Na2 O5 1_555 1_555 87.38(8) n
O2 Na2 O6 1_555 8_556 111.35(10) n
O3 Na2 O5 2_645 1_555 85.79(9) n
O3 Na2 O6 2_645 8_556 153.97(12) n
O5 Na2 O6 1_555 8_556 86.84(10) n
D51 O5 D52 1_555 1_555 106.0(2) n
D61 O6 D62 1_555 1_555 103.0(2) n

loop_
_geom_bond_atom_site_label_1
_geom_bond_atom_site_label_2
_geom_bond_site_symmetry_2
_geom_bond_distance
_geom_bond_publ_flag
Mo1 O1 1_555 1.7732(17) n
Mo1 O2 1_555 1.7640(14) n
Mo1 O3 1_555 1.7499(16) n
Mo1 O4 1_555 1.7759(17) n
Na1 O2 1_555 2.437(3) n
Na1 O2 5_666 2.417(3) n
Na1 O3 6_466 2.482(3) n
Na1 O4 2_545 2.410(3) n
Na1 O5 1_555 2.476(2) n
Na1 O6 1_555 2.426(3) n
Na2 O1 6_566 2.312(3) n
Na2 O2 1_555 2.363(3) n
Na2 O3 2_645 2.339(3) n
Na2 O5 1_555 2.415(3) n
Na2 O6 8_556 2.305(3) n
O5 D51 1_555 0.9766(19) n
O5 D52 1_555 0.9664(18) n
O6 D61 1_555 0.9722(16) n
O6 D62 1_555 0.9719(18) n
D51 O1 5_666 1.874(2) n
D52 O4 7_646 1.846(3) n
D61 O1 6_466 1.816(2) n
D62 O4 1_555 1.868(3) n
